data_4063969
loop_
_publ_author_name
'Sarish, Sankaranarayana Pillai'
'Jana, Anukul'
'Roesky, Herbert W.'
'Samuel, Prinson P.'
'Andrade, Carlos E. Abad'
'Dittrich, Birger'
'Schulzke, Carola'

_publ_section_title
;
 Synthesis of a Lewis Base Stabilized Dimer of N-Substituted Hydrosila
 Hydrazone and a Silaaziridine
;
_journal_issue 4
_journal_name_full Organometallics
_journal_page_first 912
_journal_paper_doi 10.1021/om101066w
_journal_volume 30
_journal_year 2011
_chemical_formula_sum 'C28 H34 Cl N3 Si'
_chemical_formula_weight 476.12
_chemical_name_systematic
;
 ?
;
_space_group_IT_number 2
_symmetry_cell_setting triclinic
_symmetry_space_group_name_Hall '-P 1'
_symmetry_space_group_name_H-M 'P -1'
_atom_sites_solution_hydrogens geom
_atom_sites_solution_primary direct
_atom_sites_solution_secondary difmap
_audit_creation_method SHELXL-97
_cell_angle_alpha 89.93(3)
_cell_angle_beta 83.27(3)
_cell_angle_gamma 71.19(3)
_cell_formula_units_Z 4
_cell_length_a 11.161(2)
_cell_length_b 15.987(3)
_cell_length_c 16.576(3)
_cell_measurement_reflns_used 25187
_cell_measurement_temperature 133(2)
_cell_measurement_theta_max 54.2
_cell_measurement_theta_min 3.6
_cell_volume 2778.3(10)
_computing_structure_refinement 'SHELXL-97 (Sheldrick, 2008)'
_diffrn_ambient_temperature 133(2)
_diffrn_measured_fraction_theta_full 0.979
_diffrn_measured_fraction_theta_max 0.979
_diffrn_measurement_device_type IPDSII
_diffrn_radiation_monochromator graphite
_diffrn_radiation_source 'fine-focus sealed tube'
_diffrn_radiation_type MoK\a
_diffrn_radiation_wavelength 0.71073
_diffrn_reflns_av_R_equivalents 0.0922
_diffrn_reflns_av_sigmaI/netI 0.1561
_diffrn_reflns_limit_h_max 14
_diffrn_reflns_limit_h_min -14
_diffrn_reflns_limit_k_max 20
_diffrn_reflns_limit_k_min -19
_diffrn_reflns_limit_l_max 21
_diffrn_reflns_limit_l_min -21
_diffrn_reflns_number 25187
_diffrn_reflns_theta_full 27.09
_diffrn_reflns_theta_max 27.09
_diffrn_reflns_theta_min 1.79
_exptl_absorpt_coefficient_mu 0.200
_exptl_absorpt_correction_T_max 0.9419
_exptl_absorpt_correction_T_min 0.8358
_exptl_absorpt_correction_type numerical
_exptl_absorpt_process_details 'face indexed'
_exptl_crystal_colour colourless
_exptl_crystal_density_diffrn 1.138
_exptl_crystal_density_method 'not measured'
_exptl_crystal_description block
_exptl_crystal_F_000 1016
_exptl_crystal_size_max 0.181
_exptl_crystal_size_mid 0.134
_exptl_crystal_size_min 0.096
_platon_squeeze_details
;
The SQUEEZE routine of the PLATON software resulted in an electron
count of 12 e per unit cell. This equals 0.24 molecules of 
toluene or 0.29 molecules of pentane per unit cell, which are the 
solvents used during synthesis and crystallization.
;
_refine_diff_density_max 0.310
_refine_diff_density_min -0.312
_refine_diff_density_rms 0.064
_refine_ls_extinction_method none
_refine_ls_goodness_of_fit_ref 1.021
_refine_ls_hydrogen_treatment mixed
_refine_ls_matrix_type full
_refine_ls_number_parameters 613
_refine_ls_number_reflns 11991
_refine_ls_number_restraints 0
_refine_ls_restrained_S_all 1.021
_refine_ls_R_factor_all 0.1656
_refine_ls_R_factor_gt 0.0873
_refine_ls_shift/su_max 0.000
_refine_ls_shift/su_mean 0.000
_refine_ls_structure_factor_coef Fsqd
_refine_ls_weighting_details 'calc w=1/[\s^2^(Fo^2^)+(0.0489P)^2^+0.0000P] where P=(Fo^2^+2Fc^2^)/3'
_refine_ls_weighting_scheme calc
_refine_ls_wR_factor_gt 0.1409
_refine_ls_wR_factor_ref 0.1633
_reflns_number_gt 6516
_reflns_number_total 11991
_reflns_threshold_expression >2\s(I)
_cod_data_source_file om101066w_si_001.cif
_cod_data_source_block pp
_cod_original_cell_volume 2778.3(9)
_cod_original_sg_symbol_H-M P-1
_cod_database_code 4063969

loop_
_symmetry_equiv_pos_as_xyz
'x, y, z'
'-x, -y, -z'

loop_
_atom_site_label
_atom_site_type_symbol
_atom_site_fract_x
_atom_site_fract_y
_atom_site_fract_z
_atom_site_U_iso_or_equiv
_atom_site_adp_type
_atom_site_occupancy
_atom_site_symmetry_multiplicity
_atom_site_calc_flag
_atom_site_refinement_flags
Si1 Si 0.96007(10) 0.23215(8) 0.20431(7) 0.0223(2) Uani 1 1 d .
Si2 Si 0.37578(11) 0.22229(8) 0.66223(7) 0.0240(3) Uani 1 1 d .
Cl1 Cl 1.12880(10) 0.15744(8) 0.24676(7) 0.0335(3) Uani 1 1 d .
Cl2 Cl 0.30423(12) 0.13690(9) 0.60426(7) 0.0397(3) Uani 1 1 d .
N1 N 0.9901(3) 0.3245(2) 0.16391(19) 0.0240(8) Uani 1 1 d .
N2 N 0.8747(3) 0.1457(2) 0.2159(2) 0.0278(8) Uani 1 1 d .
N3 N 0.8263(3) 0.2704(2) 0.28163(19) 0.0241(7) Uani 1 1 d .
N4 N 0.3633(3) 0.3130(3) 0.6033(2) 0.0274(8) Uani 1 1 d .
N5 N 0.4493(3) 0.1456(2) 0.7444(2) 0.0264(8) Uani 1 1 d .
N6 N 0.2849(3) 0.2626(2) 0.76064(19) 0.0223(7) Uani 1 1 d .
C1 C 0.9633(4) 0.2700(3) 0.0983(2) 0.0247(9) Uani 1 1 d .
C2 C 0.8466(4) 0.3076(3) 0.0580(2) 0.0269(9) Uani 1 1 d .
C3 C 0.8318(5) 0.2670(3) -0.0135(2) 0.0331(10) Uani 1 1 d .
H3 H 0.8984 0.2192 -0.0379 0.040 Uiso 1 1 calc R
C4 C 0.7189(5) 0.2972(4) -0.0482(3) 0.0422(13) Uani 1 1 d .
H4 H 0.7107 0.2694 -0.0955 0.051 Uiso 1 1 calc R
C5 C 0.6199(5) 0.3674(4) -0.0133(3) 0.0473(14) Uani 1 1 d .
H5 H 0.5442 0.3871 -0.0365 0.057 Uiso 1 1 calc R
C6 C 0.6328(5) 0.4089(4) 0.0564(3) 0.0441(12) Uani 1 1 d .
H6 H 0.5660 0.4572 0.0799 0.053 Uiso 1 1 calc R
C7 C 0.7448(4) 0.3791(3) 0.0917(3) 0.0351(11) Uani 1 1 d .
H7 H 0.7519 0.4076 0.1389 0.042 Uiso 1 1 calc R
C8 C 1.0768(4) 0.3693(3) 0.1481(2) 0.0232(9) Uani 1 1 d .
C9 C 1.1496(4) 0.3808(3) 0.2083(2) 0.0265(9) Uani 1 1 d .
H9 H 1.1415 0.3563 0.2587 0.032 Uiso 1 1 calc R
C10 C 1.2335(4) 0.4284(3) 0.1928(3) 0.0303(10) Uani 1 1 d .
H10 H 1.2816 0.4350 0.2330 0.036 Uiso 1 1 calc R
C11 C 1.2467(4) 0.4657(3) 0.1199(3) 0.0330(10) Uani 1 1 d .
H11 H 1.3031 0.4976 0.1103 0.040 Uiso 1 1 calc R
C12 C 1.1749(4) 0.4555(3) 0.0595(3) 0.0305(10) Uani 1 1 d .
H12 H 1.1825 0.4815 0.0098 0.037 Uiso 1 1 calc R
C13 C 1.0928(4) 0.4071(3) 0.0730(3) 0.0283(9) Uani 1 1 d .
H13 H 1.0473 0.3995 0.0316 0.034 Uiso 1 1 calc R
C14 C 0.8712(4) 0.0675(3) 0.1682(3) 0.0319(10) Uani 1 1 d .
C15 C 0.9938(5) 0.0396(4) 0.1096(3) 0.0432(12) Uani 1 1 d .
H15A H 0.9932 0.0860 0.0726 0.065 Uiso 1 1 calc R
H15B H 1.0000 -0.0132 0.0795 0.065 Uiso 1 1 calc R
H15C H 1.0655 0.0285 0.1396 0.065 Uiso 1 1 calc R
C16 C 0.7563(5) 0.0939(3) 0.1202(3) 0.0401(12) Uani 1 1 d .
H16A H 0.6791 0.1070 0.1571 0.060 Uiso 1 1 calc R
H16B H 0.7621 0.0460 0.0834 0.060 Uiso 1 1 calc R
H16C H 0.7556 0.1452 0.0899 0.060 Uiso 1 1 calc R
C17 C 0.8692(6) -0.0082(3) 0.2237(3) 0.0439(12) Uani 1 1 d .
H17A H 0.9363 -0.0185 0.2576 0.066 Uiso 1 1 calc R
H17B H 0.8816 -0.0607 0.1913 0.066 Uiso 1 1 calc R
H17C H 0.7884 0.0071 0.2572 0.066 Uiso 1 1 calc R
C18 C 0.7872(4) 0.1997(3) 0.2698(2) 0.0249(9) Uani 1 1 d .
C19 C 0.6652(4) 0.1894(3) 0.3085(3) 0.0279(9) Uani 1 1 d .
C20 C 0.5505(4) 0.2403(3) 0.2844(3) 0.0354(11) Uani 1 1 d .
H20 H 0.5499 0.2787 0.2422 0.042 Uiso 1 1 calc R
C21 C 0.4371(4) 0.2344(4) 0.3223(3) 0.0453(13) Uani 1 1 d .
H21 H 0.3603 0.2690 0.3057 0.054 Uiso 1 1 calc R
C22 C 0.4369(5) 0.1778(4) 0.3843(3) 0.0463(14) Uani 1 1 d .
H22 H 0.3602 0.1747 0.4104 0.056 Uiso 1 1 calc R
C23 C 0.5504(5) 0.1258(3) 0.4079(3) 0.0401(12) Uani 1 1 d .
H23 H 0.5503 0.0868 0.4496 0.048 Uiso 1 1 calc R
C24 C 0.6650(4) 0.1311(3) 0.3701(3) 0.0322(10) Uani 1 1 d .
H24 H 0.7417 0.0954 0.3861 0.039 Uiso 1 1 calc R
C25 C 0.7787(4) 0.3417(3) 0.3472(2) 0.0280(9) Uani 1 1 d .
C26 C 0.6607(5) 0.4136(3) 0.3260(3) 0.0427(12) Uani 1 1 d .
H26A H 0.6784 0.4342 0.2729 0.064 Uiso 1 1 calc R
H26B H 0.6375 0.4619 0.3653 0.064 Uiso 1 1 calc R
H26C H 0.5916 0.3901 0.3264 0.064 Uiso 1 1 calc R
C27 C 0.8839(5) 0.3819(4) 0.3526(3) 0.0456(13) Uani 1 1 d .
H27A H 0.9594 0.3369 0.3654 0.068 Uiso 1 1 calc R
H27B H 0.8567 0.4279 0.3944 0.068 Uiso 1 1 calc R
H27C H 0.9022 0.4062 0.3015 0.068 Uiso 1 1 calc R
C28 C 0.7493(6) 0.3055(4) 0.4288(3) 0.0452(13) Uani 1 1 d .
H28A H 0.6733 0.2897 0.4292 0.068 Uiso 1 1 calc R
H28B H 0.7367 0.3498 0.4709 0.068 Uiso 1 1 calc R
H28C H 0.8193 0.2542 0.4381 0.068 Uiso 1 1 calc R
C29 C 0.5016(4) 0.2594(3) 0.6054(3) 0.0264(9) Uani 1 1 d .
C30 C 0.5853(4) 0.2966(3) 0.6479(2) 0.0274(9) Uani 1 1 d .
C31 C 0.7174(4) 0.2566(3) 0.6340(3) 0.0318(10) Uani 1 1 d .
H31 H 0.7527 0.2109 0.5949 0.038 Uiso 1 1 calc R
C32 C 0.7965(4) 0.2849(3) 0.6785(3) 0.0368(11) Uani 1 1 d .
H32 H 0.8843 0.2576 0.6691 0.044 Uiso 1 1 calc R
C33 C 0.7460(5) 0.3528(3) 0.7361(3) 0.0389(12) Uani 1 1 d .
H33 H 0.7994 0.3707 0.7660 0.047 Uiso 1 1 calc R
C34 C 0.6163(5) 0.3941(3) 0.7492(3) 0.0382(11) Uani 1 1 d .
H34 H 0.5821 0.4413 0.7869 0.046 Uiso 1 1 calc R
C35 C 0.5356(4) 0.3653(3) 0.7059(3) 0.0308(10) Uani 1 1 d .
H35 H 0.4478 0.3925 0.7162 0.037 Uiso 1 1 calc R
C36 C 0.3180(4) 0.3656(3) 0.5396(2) 0.0233(8) Uani 1 1 d .
C37 C 0.1987(4) 0.3731(3) 0.5160(3) 0.0301(10) Uani 1 1 d .
H37 H 0.1516 0.3396 0.5411 0.036 Uiso 1 1 calc R
C38 C 0.1498(4) 0.4295(3) 0.4559(3) 0.0338(10) Uani 1 1 d .
H38 H 0.0698 0.4342 0.4416 0.041 Uiso 1 1 calc R
C39 C 0.2190(5) 0.4788(3) 0.4169(3) 0.0363(11) Uani 1 1 d .
H39 H 0.1858 0.5172 0.3768 0.044 Uiso 1 1 calc R
C40 C 0.3383(4) 0.4704(3) 0.4385(2) 0.0296(9) Uani 1 1 d .
H40 H 0.3859 0.5028 0.4120 0.036 Uiso 1 1 calc R
C41 C 0.3874(4) 0.4148(3) 0.4986(2) 0.0246(9) Uani 1 1 d .
H41 H 0.4679 0.4099 0.5120 0.030 Uiso 1 1 calc R
C42 C 0.5640(4) 0.0678(3) 0.7511(3) 0.0311(10) Uani 1 1 d .
C43 C 0.5236(5) -0.0080(3) 0.7853(3) 0.0434(12) Uani 1 1 d .
H43A H 0.4856 0.0066 0.8406 0.065 Uiso 1 1 calc R
H43B H 0.5969 -0.0603 0.7833 0.065 Uiso 1 1 calc R
H43C H 0.4627 -0.0184 0.7536 0.065 Uiso 1 1 calc R
C44 C 0.6543(5) 0.0914(4) 0.8029(3) 0.0498(14) Uani 1 1 d .
H44A H 0.6683 0.1447 0.7842 0.075 Uiso 1 1 calc R
H44B H 0.7342 0.0442 0.7983 0.075 Uiso 1 1 calc R
H44C H 0.6169 0.1001 0.8587 0.075 Uiso 1 1 calc R
C45 C 0.6298(5) 0.0419(3) 0.6642(3) 0.0409(11) Uani 1 1 d .
H45A H 0.5710 0.0306 0.6312 0.061 Uiso 1 1 calc R
H45B H 0.7024 -0.0105 0.6647 0.061 Uiso 1 1 calc R
H45C H 0.6572 0.0892 0.6422 0.061 Uiso 1 1 calc R
C46 C 0.3649(4) 0.1976(3) 0.8002(2) 0.0238(9) Uani 1 1 d .
C47 C 0.3613(4) 0.1907(3) 0.8908(2) 0.0267(9) Uani 1 1 d .
C48 C 0.3080(4) 0.1333(3) 0.9316(3) 0.0343(10) Uani 1 1 d .
H48 H 0.2734 0.0985 0.9029 0.041 Uiso 1 1 calc R
C49 C 0.3061(5) 0.1276(3) 1.0146(3) 0.0393(11) Uani 1 1 d .
H49 H 0.2702 0.0890 1.0421 0.047 Uiso 1 1 calc R
C50 C 0.3577(5) 0.1791(4) 1.0574(3) 0.0405(12) Uani 1 1 d .
H50 H 0.3560 0.1753 1.1135 0.049 Uiso 1 1 calc R
C51 C 0.4111(5) 0.2356(3) 1.0174(3) 0.0393(11) Uani 1 1 d .
H51 H 0.4460 0.2699 1.0464 0.047 Uiso 1 1 calc R
C52 C 0.4134(4) 0.2423(3) 0.9336(3) 0.0349(10) Uani 1 1 d .
H52 H 0.4496 0.2809 0.9065 0.042 Uiso 1 1 calc R
C53 C 0.1667(4) 0.3339(3) 0.7930(3) 0.0286(9) Uani 1 1 d .
C54 C 0.0976(4) 0.3733(4) 0.7212(3) 0.0415(12) Uani 1 1 d .
H54A H 0.1513 0.3970 0.6851 0.062 Uiso 1 1 calc R
H54B H 0.0202 0.4198 0.7404 0.062 Uiso 1 1 calc R
H54C H 0.0777 0.3282 0.6927 0.062 Uiso 1 1 calc R
C55 C 0.0784(5) 0.2983(4) 0.8497(3) 0.0432(12) Uani 1 1 d .
H55A H 0.0619 0.2511 0.8222 0.065 Uiso 1 1 calc R
H55B H -0.0005 0.3449 0.8654 0.065 Uiso 1 1 calc R
H55C H 0.1183 0.2765 0.8973 0.065 Uiso 1 1 calc R
C56 C 0.1980(5) 0.4066(3) 0.8374(3) 0.0425(12) Uani 1 1 d .
H56A H 0.2381 0.3831 0.8844 0.064 Uiso 1 1 calc R
H56B H 0.1207 0.4543 0.8540 0.064 Uiso 1 1 calc R
H56C H 0.2547 0.4281 0.8016 0.064 Uiso 1 1 calc R
H1 H 1.039(5) 0.242(4) 0.060(3) 0.051 Uiso 1 1 d .
H29 H 0.544(5) 0.230(4) 0.554(3) 0.051 Uiso 1 1 d .

loop_
_atom_site_aniso_label
_atom_site_aniso_U_11
_atom_site_aniso_U_22
_atom_site_aniso_U_33
_atom_site_aniso_U_23
_atom_site_aniso_U_13
_atom_site_aniso_U_12
Si1 0.0202(5) 0.0223(6) 0.0240(6) 0.0015(5) -0.0013(4) -0.0069(5)
Si2 0.0252(6) 0.0238(7) 0.0236(6) 0.0011(5) -0.0027(5) -0.0090(5)
Cl1 0.0249(5) 0.0315(6) 0.0396(6) 0.0035(5) -0.0058(4) -0.0023(5)
Cl2 0.0493(7) 0.0402(7) 0.0373(6) -0.0045(5) -0.0063(5) -0.0250(6)
N1 0.0254(17) 0.029(2) 0.0228(17) 0.0035(15) -0.0056(14) -0.0157(16)
N2 0.0285(18) 0.028(2) 0.0294(19) -0.0029(16) 0.0003(15) -0.0139(17)
N3 0.0227(17) 0.025(2) 0.0246(17) -0.0023(15) 0.0042(14) -0.0097(16)
N4 0.0244(17) 0.032(2) 0.0271(18) 0.0020(15) -0.0040(14) -0.0103(16)
N5 0.0253(18) 0.027(2) 0.0239(17) 0.0018(15) -0.0026(14) -0.0048(16)
N6 0.0218(17) 0.0189(18) 0.0242(17) 0.0021(14) -0.0020(14) -0.0043(15)
C1 0.026(2) 0.028(2) 0.022(2) -0.0034(17) 0.0008(16) -0.0122(19)
C2 0.028(2) 0.032(3) 0.026(2) 0.0108(18) -0.0028(17) -0.017(2)
C3 0.048(3) 0.035(3) 0.023(2) 0.0064(19) -0.0059(19) -0.021(2)
C4 0.058(3) 0.048(3) 0.037(3) 0.013(2) -0.023(2) -0.034(3)
C5 0.046(3) 0.054(4) 0.056(3) 0.025(3) -0.027(3) -0.029(3)
C6 0.034(3) 0.039(3) 0.057(3) 0.013(3) -0.011(2) -0.007(2)
C7 0.030(2) 0.037(3) 0.040(3) 0.007(2) -0.008(2) -0.011(2)
C8 0.0190(19) 0.024(2) 0.027(2) 0.0001(17) -0.0004(16) -0.0078(18)
C9 0.025(2) 0.032(3) 0.024(2) 0.0053(18) -0.0024(16) -0.011(2)
C10 0.027(2) 0.037(3) 0.028(2) -0.006(2) -0.0014(18) -0.013(2)
C11 0.031(2) 0.030(3) 0.042(3) -0.002(2) 0.001(2) -0.017(2)
C12 0.031(2) 0.027(2) 0.032(2) 0.0016(19) 0.0026(18) -0.011(2)
C13 0.030(2) 0.026(2) 0.029(2) 0.0003(18) -0.0044(18) -0.009(2)
C14 0.042(3) 0.027(2) 0.030(2) -0.0036(19) -0.0042(19) -0.016(2)
C15 0.053(3) 0.038(3) 0.039(3) -0.016(2) -0.001(2) -0.016(3)
C16 0.052(3) 0.041(3) 0.038(3) 0.003(2) -0.010(2) -0.028(3)
C17 0.067(3) 0.024(3) 0.043(3) 0.000(2) -0.012(3) -0.016(3)
C18 0.026(2) 0.024(2) 0.024(2) 0.0068(17) -0.0024(16) -0.0083(19)
C19 0.030(2) 0.022(2) 0.033(2) -0.0021(18) -0.0033(18) -0.0109(19)
C20 0.031(2) 0.031(3) 0.043(3) 0.001(2) -0.001(2) -0.010(2)
C21 0.024(2) 0.036(3) 0.073(4) -0.009(3) -0.001(2) -0.007(2)
C22 0.041(3) 0.045(3) 0.057(3) -0.016(3) 0.019(2) -0.028(3)
C23 0.050(3) 0.038(3) 0.036(3) -0.012(2) 0.013(2) -0.027(3)
C24 0.036(2) 0.036(3) 0.031(2) 0.000(2) -0.0023(19) -0.022(2)
C25 0.029(2) 0.026(2) 0.026(2) -0.0057(18) 0.0011(17) -0.0066(19)
C26 0.039(3) 0.033(3) 0.048(3) -0.009(2) -0.001(2) -0.002(2)
C27 0.037(3) 0.051(3) 0.051(3) -0.021(3) 0.008(2) -0.022(3)
C28 0.069(4) 0.034(3) 0.031(2) -0.007(2) 0.005(2) -0.017(3)
C29 0.028(2) 0.026(2) 0.025(2) 0.0029(18) -0.0040(17) -0.0079(19)
C30 0.032(2) 0.023(2) 0.030(2) 0.0090(18) -0.0078(18) -0.011(2)
C31 0.032(2) 0.035(3) 0.030(2) -0.002(2) -0.0006(18) -0.013(2)
C32 0.026(2) 0.046(3) 0.042(3) 0.009(2) -0.009(2) -0.015(2)
C33 0.049(3) 0.039(3) 0.037(3) 0.000(2) -0.012(2) -0.024(3)
C34 0.046(3) 0.033(3) 0.037(3) -0.007(2) -0.005(2) -0.014(2)
C35 0.030(2) 0.032(3) 0.031(2) 0.0018(19) -0.0042(18) -0.011(2)
C36 0.026(2) 0.024(2) 0.0181(18) -0.0019(16) -0.0019(16) -0.0055(18)
C37 0.031(2) 0.032(3) 0.029(2) -0.0014(19) -0.0047(18) -0.013(2)
C38 0.032(2) 0.041(3) 0.027(2) 0.000(2) -0.0106(19) -0.007(2)
C39 0.043(3) 0.033(3) 0.027(2) 0.004(2) -0.003(2) -0.005(2)
C40 0.035(2) 0.028(2) 0.022(2) 0.0053(18) -0.0005(18) -0.006(2)
C41 0.023(2) 0.028(2) 0.0209(19) -0.0039(17) 0.0025(16) -0.0072(18)
C42 0.026(2) 0.021(2) 0.042(3) 0.0033(19) -0.0033(19) -0.0013(19)
C43 0.046(3) 0.029(3) 0.046(3) 0.007(2) 0.005(2) -0.003(2)
C44 0.032(3) 0.045(3) 0.064(3) -0.007(3) -0.012(2) 0.001(2)
C45 0.039(3) 0.028(3) 0.044(3) 0.003(2) 0.004(2) 0.002(2)
C46 0.028(2) 0.020(2) 0.028(2) 0.0030(17) -0.0013(17) -0.0147(18)
C47 0.024(2) 0.026(2) 0.028(2) 0.0021(18) 0.0009(17) -0.0062(19)
C48 0.032(2) 0.035(3) 0.038(2) 0.010(2) -0.0048(19) -0.013(2)
C49 0.041(3) 0.035(3) 0.040(3) 0.018(2) -0.002(2) -0.011(2)
C50 0.045(3) 0.042(3) 0.027(2) 0.005(2) -0.006(2) -0.003(2)
C51 0.049(3) 0.040(3) 0.034(2) 0.004(2) -0.012(2) -0.019(3)
C52 0.037(3) 0.033(3) 0.035(2) 0.006(2) -0.005(2) -0.012(2)
C53 0.024(2) 0.030(2) 0.029(2) 0.0023(19) 0.0011(17) -0.0067(19)
C54 0.030(2) 0.044(3) 0.039(3) 0.003(2) -0.004(2) 0.003(2)
C55 0.032(2) 0.043(3) 0.046(3) 0.010(2) 0.009(2) -0.006(2)
C56 0.035(3) 0.037(3) 0.049(3) -0.007(2) -0.001(2) -0.004(2)

loop_
_atom_type_symbol
_atom_type_description
_atom_type_scat_dispersion_real
_atom_type_scat_dispersion_imag
_atom_type_scat_source
C C 0.0033 0.0016 'International Tables Vol C Tables 4.2.6.8 and 6.1.1.4'
H H 0.0000 0.0000 'International Tables Vol C Tables 4.2.6.8 and 6.1.1.4'
Cl Cl 0.1484 0.1585 'International Tables Vol C Tables 4.2.6.8 and 6.1.1.4'
N N 0.0061 0.0033 'International Tables Vol C Tables 4.2.6.8 and 6.1.1.4'
Si Si 0.0817 0.0704 'International Tables Vol C Tables 4.2.6.8 and 6.1.1.4'

loop_
_geom_angle_atom_site_label_1
_geom_angle_atom_site_label_2
_geom_angle_atom_site_label_3
_geom_angle
N1 Si1 N3 107.45(18)
N1 Si1 C1 49.58(16)
N3 Si1 C1 124.96(19)
N1 Si1 N2 155.07(16)
N3 Si1 N2 70.89(15)
C1 Si1 N2 109.88(17)
N1 Si1 Cl1 105.35(13)
N3 Si1 Cl1 114.33(13)
C1 Si1 Cl1 119.79(15)
N2 Si1 Cl1 97.48(13)
N1 Si1 C18 136.82(17)
N3 Si1 C18 35.98(15)
C1 Si1 C18 121.95(17)
N2 Si1 C18 35.01(15)
Cl1 Si1 C18 111.31(12)
N4 Si2 N6 107.23(17)
N4 Si2 C29 49.75(18)
N6 Si2 C29 128.58(18)
N4 Si2 N5 151.67(16)
N6 Si2 N5 70.37(15)
C29 Si2 N5 108.47(17)
N4 Si2 Cl2 108.46(13)
N6 Si2 Cl2 111.81(12)
C29 Si2 Cl2 118.97(15)
N5 Si2 Cl2 98.08(12)
N4 Si2 C46 135.48(17)
N6 Si2 C46 35.87(15)
C29 Si2 C46 123.51(16)
N5 Si2 C46 34.56(15)
Cl2 Si2 C46 109.56(11)
C8 N1 C1 121.3(3)
C8 N1 Si1 147.0(3)
C1 N1 Si1 69.5(2)
C18 N2 C14 130.4(3)
C18 N2 Si1 89.0(3)
C14 N2 Si1 137.4(3)
C18 N3 C25 129.1(3)
C18 N3 Si1 93.2(3)
C25 N3 Si1 137.0(3)
C36 N4 C29 123.9(3)
C36 N4 Si2 152.3(3)
C29 N4 Si2 69.6(2)
C46 N5 C42 131.5(4)
C46 N5 Si2 89.9(3)
C42 N5 Si2 137.9(3)
C46 N6 C53 129.7(3)
C46 N6 Si2 92.5(2)
C53 N6 Si2 137.7(3)
C2 C1 N1 119.1(4)
C2 C1 Si1 123.2(3)
N1 C1 Si1 60.91(19)
C7 C2 C3 117.3(4)
C7 C2 C1 122.2(4)
C3 C2 C1 120.3(4)
C4 C3 C2 120.9(5)
C5 C4 C3 120.4(4)
C4 C5 C6 119.6(5)
C5 C6 C7 120.4(5)
C6 C7 C2 121.3(4)
N1 C8 C13 121.7(3)
N1 C8 C9 120.6(4)
C13 C8 C9 117.7(4)
C10 C9 C8 120.3(4)
C11 C10 C9 121.2(4)
C10 C11 C12 119.3(4)
C13 C12 C11 120.5(4)
C12 C13 C8 121.0(4)
N2 C14 C15 105.5(3)
N2 C14 C17 110.7(3)
C15 C14 C17 109.3(4)
N2 C14 C16 110.1(4)
C15 C14 C16 109.6(4)
C17 C14 C16 111.4(4)
N2 C18 N3 106.7(3)
N2 C18 C19 128.0(4)
N3 C18 C19 125.3(4)
N2 C18 Si1 56.0(2)
N3 C18 Si1 50.83(19)
C19 C18 Si1 172.8(3)
C20 C19 C24 119.2(4)
C20 C19 C18 120.0(4)
C24 C19 C18 120.8(4)
C21 C20 C19 120.5(5)
C22 C21 C20 120.2(5)
C21 C22 C23 119.8(4)
C22 C23 C24 120.4(5)
C19 C24 C23 119.8(5)
N3 C25 C28 111.8(4)
N3 C25 C27 107.2(3)
C28 C25 C27 108.7(4)
N3 C25 C26 110.6(3)
C28 C25 C26 109.8(4)
C27 C25 C26 108.7(4)
C30 C29 N4 119.9(4)
C30 C29 Si2 121.8(3)
N4 C29 Si2 60.6(2)
C35 C30 C31 118.5(4)
C35 C30 C29 122.0(4)
C31 C30 C29 119.3(4)
C32 C31 C30 120.2(4)
C33 C32 C31 120.7(4)
C32 C33 C34 119.8(4)
C33 C34 C35 120.1(4)
C30 C35 C34 120.6(4)
N4 C36 C41 121.5(4)
N4 C36 C37 120.8(4)
C41 C36 C37 117.7(4)
C38 C37 C36 121.0(4)
C37 C38 C39 120.4(4)
C38 C39 C40 119.1(4)
C41 C40 C39 120.9(4)
C40 C41 C36 120.9(4)
N5 C42 C43 109.5(4)
N5 C42 C45 106.0(4)
C43 C42 C45 108.8(4)
N5 C42 C44 110.8(4)
C43 C42 C44 111.6(4)
C45 C42 C44 109.9(4)
N5 C46 N6 107.0(3)
N5 C46 C47 127.0(4)
N6 C46 C47 125.9(4)
N5 C46 Si2 55.5(2)
N6 C46 Si2 51.58(19)
C47 C46 Si2 173.7(3)
C48 C47 C52 120.0(4)
C48 C47 C46 120.7(4)
C52 C47 C46 119.3(4)
C49 C48 C47 119.9(4)
C48 C49 C50 120.2(4)
C51 C50 C49 120.1(4)
C50 C51 C52 120.4(4)
C47 C52 C51 119.4(4)
N6 C53 C54 107.6(3)
N6 C53 C55 111.6(4)
C54 C53 C55 108.2(4)
N6 C53 C56 110.7(3)
C54 C53 C56 108.7(4)
C55 C53 C56 109.9(4)

loop_
_geom_bond_atom_site_label_1
_geom_bond_atom_site_label_2
_geom_bond_distance
Si1 N1 1.733(4)
Si1 N3 1.792(3)
Si1 C1 1.858(4)
Si1 N2 1.914(4)
Si1 Cl1 2.0800(17)
Si1 C18 2.307(4)
Si2 N4 1.724(4)
Si2 N6 1.816(3)
Si2 C29 1.854(4)
Si2 N5 1.908(4)
Si2 Cl2 2.0763(16)
Si2 C46 2.315(4)
N1 C8 1.381(5)
N1 C1 1.510(5)
N2 C18 1.324(5)
N2 C14 1.493(5)
N3 C18 1.358(5)
N3 C25 1.497(5)
N4 C36 1.388(5)
N4 C29 1.510(5)
N5 C46 1.313(5)
N5 C42 1.485(6)
N6 C46 1.358(5)
N6 C53 1.481(5)
C1 C2 1.483(6)
C2 C7 1.387(7)
C2 C3 1.403(6)
C3 C4 1.389(6)
C4 C5 1.366(8)
C5 C6 1.378(7)
C6 C7 1.385(6)
C8 C13 1.401(6)
C8 C9 1.406(5)
C9 C10 1.389(6)
C10 C11 1.361(6)
C11 C12 1.393(6)
C12 C13 1.376(6)
C14 C15 1.520(6)
C14 C17 1.523(7)
C14 C16 1.532(6)
C18 C19 1.494(5)
C19 C20 1.381(6)
C19 C24 1.383(6)
C20 C21 1.377(6)
C21 C22 1.368(8)
C22 C23 1.373(8)
C23 C24 1.385(6)
C25 C28 1.513(6)
C25 C27 1.520(6)
C25 C26 1.520(6)
C29 C30 1.496(6)
C30 C35 1.388(6)
C30 C31 1.396(6)
C31 C32 1.392(6)
C32 C33 1.374(7)
C33 C34 1.375(7)
C34 C35 1.398(6)
C36 C41 1.396(6)
C36 C37 1.401(5)
C37 C38 1.382(6)
C38 C39 1.383(7)
C39 C40 1.384(6)
C40 C41 1.377(6)
C42 C43 1.511(7)
C42 C45 1.530(6)
C42 C44 1.531(6)
C46 C47 1.503(6)
C47 C48 1.382(6)
C47 C52 1.388(6)
C48 C49 1.378(6)
C49 C50 1.384(7)
C50 C51 1.365(7)
C51 C52 1.391(6)
C53 C54 1.520(6)
C53 C55 1.523(6)
C53 C56 1.530(6)

loop_
_platon_squeeze_void_nr
_platon_squeeze_void_average_x
_platon_squeeze_void_average_y
_platon_squeeze_void_average_z
_platon_squeeze_void_volume
_platon_squeeze_void_count_electrons
_platon_squeeze_void_content
1 0.000 0.000 0.500 217 11 ' '
2 0.110 0.841 0.179 12 0 ' '
3 0.890 0.159 0.821 12 0 ' '
